data_4518268
loop_
_publ_author_name
'Lin, Chia-Chi'
'Afraj, Shakil N.'
'Velusamy, Arulmozhi'
'Yu, Po-Chun'
'Cho, Chang-Hui'
'Chen, Jianhua'
'Li, Yi-Hsien'
'Lee, Gene-Hsiang'
'Tung, Shih-Huang'
'Liu, Cheng-Liang'
'Chen, Ming-Chou'
'Facchetti, Antonio'

_publ_section_title
;
 A Solution Processable Dithioalkyl Dithienothiophene (DSDTT) Based Small
 Molecule and Its Blends for High Performance Organic Field Effect
 Transistors.
;
_journal_name_full 'ACS nano'
_journal_paper_doi 10.1021/acsnano.0c07003
_journal_year 2020
_chemical_absolute_configuration ad
_chemical_formula_sum 'C40 H40 S11'
_chemical_formula_weight 873.38
_space_group_crystal_system orthorhombic
_space_group_IT_number 29
_space_group_name_Hall 'P 2c -2ac'
_space_group_name_H-M_alt 'P c a 21'
_atom_sites_solution_hydrogens geom
_audit_creation_method SHELXL-2014/7
_cell_angle_alpha 90
_cell_angle_beta 90
_cell_angle_gamma 90
_cell_formula_units_Z 8
_cell_length_a 34.6467(11)
_cell_length_b 5.3942(2)
_cell_length_c 43.3810(13)
_cell_measurement_reflns_used 9872
_cell_measurement_temperature 220(2)
_cell_measurement_theta_max 72.86
_cell_measurement_theta_min 3.98
_cell_volume 8107.5(5)
_computing_cell_refinement 'Bruker SAINT'
_computing_data_collection 'Bruker APEX3'
_computing_data_reduction 'Bruker SAINT'
_computing_molecular_graphics 'Bruker SHELXTL'
_computing_publication_material 'Bruker SHELXTL'
_computing_structure_refinement 'SHELXL-2014/7 (Sheldrick, 2014)'
_computing_structure_solution 'SHELXS-97 (Sheldrick 2008)'
_diffrn_ambient_temperature 220(2)
_diffrn_measured_fraction_theta_full 0.998
_diffrn_measured_fraction_theta_max 0.998
_diffrn_measurement_device_type 'Bruker D8 VENTURE'
_diffrn_measurement_method '\f and \w scans'
_diffrn_radiation_type CuK\a
_diffrn_radiation_wavelength 1.54178
_diffrn_reflns_av_R_equivalents 0.0600
_diffrn_reflns_av_unetI/netI 0.0610
_diffrn_reflns_Laue_measured_fraction_full 0.998
_diffrn_reflns_Laue_measured_fraction_max 0.998
_diffrn_reflns_limit_h_max 40
_diffrn_reflns_limit_h_min -42
_diffrn_reflns_limit_k_max 6
_diffrn_reflns_limit_k_min -6
_diffrn_reflns_limit_l_max 53
_diffrn_reflns_limit_l_min -53
_diffrn_reflns_number 40242
_diffrn_reflns_point_group_measured_fraction_full 0.979
_diffrn_reflns_point_group_measured_fraction_max 0.975
_diffrn_reflns_theta_full 67.679
_diffrn_reflns_theta_max 72.493
_diffrn_reflns_theta_min 2.746
_exptl_absorpt_coefficient_mu 5.752
_exptl_absorpt_correction_T_max 0.7536
_exptl_absorpt_correction_T_min 0.5896
_exptl_absorpt_correction_type multi-scan
_exptl_absorpt_process_details 'SADABS (Bruker, 2016)'
_exptl_crystal_colour red
_exptl_crystal_density_diffrn 1.431
_exptl_crystal_description needle
_exptl_crystal_F_000 3648
_exptl_crystal_size_max 0.202
_exptl_crystal_size_mid 0.054
_exptl_crystal_size_min 0.017
_refine_diff_density_max 0.584
_refine_diff_density_min -0.486
_refine_diff_density_rms 0.087
_refine_ls_abs_structure_details
; 
 Flack x determined using 5214 quotients [(I+)-(I-)]/[(I+)+(I-)] 
 (Parsons, Flack and Wagner, Acta Cryst. B69 (2013) 249-259). 
;
_refine_ls_abs_structure_Flack 0.399(11)
_refine_ls_extinction_method none
_refine_ls_goodness_of_fit_ref 1.071
_refine_ls_hydrogen_treatment constr
_refine_ls_matrix_type full
_refine_ls_number_parameters 943
_refine_ls_number_reflns 15698
_refine_ls_number_restraints 77
_refine_ls_restrained_S_all 1.073
_refine_ls_R_factor_all 0.0715
_refine_ls_R_factor_gt 0.0602
_refine_ls_shift/su_max 0.001
_refine_ls_shift/su_mean 0.000
_refine_ls_structure_factor_coef Fsqd
_refine_ls_weighting_details 'w=1/[\s^2^(Fo^2^)+(0.0636P)^2^+10.6538P] where P=(Fo^2^+2Fc^2^)/3'
_refine_ls_weighting_scheme calc
_refine_ls_wR_factor_gt 0.1421
_refine_ls_wR_factor_ref 0.1483
_reflns_Friedel_coverage 0.928
_reflns_Friedel_fraction_full 0.960
_reflns_Friedel_fraction_max 0.953
_reflns_number_gt 13412
_reflns_number_total 15698
_reflns_threshold_expression 'I > 2\s(I)'
_cod_data_source_file nn0c07003_si_002.cif
_cod_data_source_block ic18877
_cod_database_code 4518268
_shelx_shelxl_version_number 2014/7
_shelx_space_group_comment
; 
The symmetry employed for this shelxl refinement is uniquely defined 
by the following loop, which should always be used as a source of 
symmetry information in preference to the above space-group names. 
They are only intended as comments. 
;
_shelx_estimated_absorpt_t_min 0.390
_shelx_estimated_absorpt_t_max 0.909

loop_
_space_group_symop_operation_xyz
'x, y, z'
'-x, -y, z+1/2'
'x+1/2, -y, z'
'-x+1/2, y, z+1/2'

loop_
_atom_site_label
_atom_site_type_symbol
_atom_site_fract_x
_atom_site_fract_y
_atom_site_fract_z
_atom_site_U_iso_or_equiv
_atom_site_adp_type
_atom_site_occupancy
_atom_site_site_symmetry_order
_atom_site_calc_flag
_atom_site_refinement_flags_posn
_atom_site_refinement_flags_adp
_atom_site_refinement_flags_occupancy
_atom_site_disorder_assembly
_atom_site_disorder_group
S1 S 0.18768(6) 0.8955(4) 0.85035(5) 0.0347(4) Uani 1 1 d . . . . .
S2 S 0.12804(5) 0.9713(4) 0.93361(4) 0.0314(4) Uani 1 1 d . . . . .
S3 S 0.06124(6) 1.5928(4) 0.89407(4) 0.0325(4) Uani 1 1 d . . . . .
S4 S 0.00640(6) 1.6695(4) 0.97935(5) 0.0385(5) Uani 1 1 d . . . . .
S5 S -0.01709(6) 2.1064(4) 0.90200(5) 0.0407(5) Uani 1 1 d . . . . .
S6 S 0.20904(6) 0.4455(4) 0.92678(5) 0.0330(4) Uani 1 1 d . . . . .
S7 S 0.30151(6) 0.0551(4) 0.87717(5) 0.0362(4) Uani 1 1 d . . . . .
S8 S 0.31849(7) -0.3702(4) 0.95657(5) 0.0438(5) Uani 1 1 d . . . . .
S9 S 0.37883(6) -0.4707(4) 0.87432(5) 0.0443(5) Uani 1 1 d . . . . .
S10 S 0.11884(6) 1.3649(4) 0.84699(5) 0.0354(4) Uani 1 1 d . . . . .
S11 S 0.26901(7) 0.5127(4) 0.83983(5) 0.0463(5) Uani 1 1 d . . . . .
C1 C 0.1558(2) 0.9878(13) 0.87877(19) 0.0306(16) Uani 1 1 d . . . . .
C2 C 0.1602(2) 0.8558(14) 0.90632(19) 0.0302(16) Uani 1 1 d . . . . .
C3 C 0.1886(2) 0.6734(15) 0.9040(2) 0.0327(18) Uani 1 1 d . . . . .
C4 C 0.2064(2) 0.6760(15) 0.8752(2) 0.0334(17) Uani 1 1 d . . . . .
C5 C 0.1277(2) 1.1800(14) 0.87915(18) 0.0300(16) Uani 1 1 d . . . . .
C6 C 0.1095(2) 1.1964(15) 0.90761(19) 0.0324(17) Uani 1 1 d . . . . .
C7 C 0.0805(2) 1.3639(14) 0.91863(19) 0.0298(16) Uani 1 1 d . . . . .
C8 C 0.0638(2) 1.3754(15) 0.94694(19) 0.0343(18) Uani 1 1 d . . . . .
H8 H 0.0702 1.2666 0.9631 0.041 Uiso 1 1 calc R U . . .
C9 C 0.0366(2) 1.5627(16) 0.94980(19) 0.0347(18) Uani 1 1 d . . . . .
C10 C 0.0317(2) 1.6958(14) 0.92273(19) 0.0313(17) Uani 1 1 d . . . . .
C11 C 0.0024(2) 1.8833(14) 0.92528(19) 0.0340(17) Uani 1 1 d . . . . .
C12 C -0.0139(2) 1.8889(16) 0.9548(2) 0.0351(18) Uani 1 1 d . . . . .
C13 C -0.0420(2) 2.0725(16) 0.9580(2) 0.041(2) Uani 1 1 d . . . . .
H13 H -0.0560 2.1009 0.9762 0.049 Uiso 1 1 calc R U . . .
C14 C -0.0466(3) 2.2057(16) 0.9316(2) 0.046(2) Uani 1 1 d . . . . .
H14 H -0.0641 2.3381 0.9297 0.055 Uiso 1 1 calc R U . . .
C15 C 0.2371(2) 0.5001(14) 0.87167(19) 0.0335(17) Uani 1 1 d . . . . .
C16 C 0.2422(2) 0.3624(14) 0.89811(19) 0.0323(17) Uani 1 1 d . . . . .
C17 C 0.2692(2) 0.1632(15) 0.9048(2) 0.0345(19) Uani 1 1 d . . . . .
C18 C 0.2727(2) 0.0305(14) 0.9318(2) 0.0325(17) Uani 1 1 d . . . . .
H18 H 0.2575 0.0611 0.9494 0.039 Uiso 1 1 calc R U . . .
C19 C 0.3006(2) -0.1522(15) 0.9304(2) 0.0352(18) Uani 1 1 d . . . . .
C20 C 0.3189(2) -0.1645(14) 0.90269(19) 0.0329(17) Uani 1 1 d . . . . .
C21 C 0.3477(3) -0.3576(17) 0.9013(2) 0.0356(19) Uani 1 1 d . . . . .
C22 C 0.3503(2) -0.4806(16) 0.9287(2) 0.0389(18) Uani 1 1 d . . . . .
C23 C 0.3770(2) -0.6854(17) 0.9271(2) 0.043(2) Uani 1 1 d . . . . .
H23 H 0.3815 -0.7972 0.9433 0.051 Uiso 1 1 calc R U . . .
C24 C 0.3942(3) -0.6962(16) 0.9000(2) 0.044(2) Uani 1 1 d . . . . .
H24 H 0.4130 -0.8152 0.8950 0.053 Uiso 1 1 calc R U . . .
C25 C 0.0750(3) 1.2198(18) 0.8318(2) 0.045(2) Uani 1 1 d . . . . .
H25A H 0.0576 1.1844 0.8490 0.054 Uiso 1 1 calc R U . . .
H25B H 0.0620 1.3382 0.8182 0.054 Uiso 1 1 calc R U . . .
C26 C 0.0820(3) 0.9834(17) 0.8142(2) 0.043(2) Uani 1 1 d . . . . .
H26A H 0.0570 0.9043 0.8101 0.052 Uiso 1 1 calc R U . . .
H26B H 0.0970 0.8704 0.8272 0.052 Uiso 1 1 calc R U . . .
C27 C 0.1032(3) 1.0198(18) 0.7837(2) 0.052(2) Uani 1 1 d . . . . .
H27A H 0.0892 1.1425 0.7714 0.063 Uiso 1 1 calc R U . . .
H27B H 0.1289 1.0869 0.7880 0.063 Uiso 1 1 calc R U . . .
C28 C 0.1074(3) 0.785(2) 0.7651(2) 0.058(2) Uani 1 1 d . . . . .
H28A H 0.0818 0.7101 0.7623 0.069 Uiso 1 1 calc R U . . .
H28B H 0.1232 0.6666 0.7767 0.069 Uiso 1 1 calc R U . . .
C29 C 0.1259(3) 0.826(2) 0.7333(2) 0.062(3) Uani 1 1 d . . . . .
H29A H 0.1099 0.9432 0.7218 0.075 Uiso 1 1 calc R U . . .
H29B H 0.1512 0.9025 0.7363 0.075 Uiso 1 1 calc R U . . .
C30 C 0.1309(4) 0.595(2) 0.7143(3) 0.070(3) Uani 1 1 d . . . . .
H30A H 0.1057 0.5136 0.7120 0.084 Uiso 1 1 calc R U . . .
H30B H 0.1480 0.4804 0.7253 0.084 Uiso 1 1 calc R U . . .
C31 C 0.1476(4) 0.644(3) 0.6823(3) 0.077(4) Uani 1 1 d . . . . .
H31A H 0.1289 0.7426 0.6705 0.093 Uiso 1 1 calc R U . . .
H31B H 0.1710 0.7442 0.6845 0.093 Uiso 1 1 calc R U . . .
C32 C 0.1571(5) 0.418(3) 0.6644(3) 0.099(5) Uani 1 1 d . . . . .
H32A H 0.1740 0.3124 0.6765 0.148 Uiso 1 1 calc R U . . .
H32B H 0.1701 0.4645 0.6454 0.148 Uiso 1 1 calc R U . . .
H32C H 0.1336 0.3290 0.6595 0.148 Uiso 1 1 calc R U . . .
C33 C 0.2524(4) 0.302(2) 0.8116(3) 0.073(3) Uani 1 1 d D . . . .
H33A H 0.2728 0.2781 0.7962 0.088 Uiso 1 1 calc R U . . .
H33B H 0.2476 0.1415 0.8214 0.088 Uiso 1 1 calc R U . . .
C34 C 0.2171(3) 0.384(3) 0.7959(4) 0.088(4) Uani 1 1 d D . . . .
H34A H 0.1978 0.4296 0.8114 0.105 Uiso 1 1 calc R U . . .
H34B H 0.2067 0.2452 0.7839 0.105 Uiso 1 1 calc R U . . .
C35 C 0.2241(5) 0.608(4) 0.7740(4) 0.108(6) Uani 1 1 d . . . . .
H35A H 0.1991 0.6854 0.7695 0.130 Uiso 1 1 calc R U . . .
H35B H 0.2398 0.7308 0.7850 0.130 Uiso 1 1 calc R U . . .
C36 C 0.2433(7) 0.550(4) 0.7445(5) 0.136(7) Uani 1 1 d . U . . .
H36A H 0.2273 0.4334 0.7328 0.163 Uiso 1 1 calc R U . . .
H36B H 0.2682 0.4705 0.7486 0.163 Uiso 1 1 calc R U . . .
C37 C 0.2499(6) 0.795(4) 0.7247(4) 0.135(7) Uani 1 1 d . . . . .
H37A H 0.2252 0.8828 0.7227 0.163 Uiso 1 1 calc R U . . .
H37B H 0.2677 0.9043 0.7359 0.163 Uiso 1 1 calc R U . . .
C38 C 0.2666(7) 0.746(4) 0.6917(5) 0.144(7) Uani 1 1 d . U . . .
H38A H 0.2933 0.6876 0.6938 0.173 Uiso 1 1 calc R U . . .
H38B H 0.2517 0.6126 0.6821 0.173 Uiso 1 1 calc R U . . .
C39 C 0.2664(7) 0.960(5) 0.6709(5) 0.172(10) Uani 1 1 d . U . . .
H39A H 0.2833 1.0873 0.6797 0.206 Uiso 1 1 calc R U . . .
H39B H 0.2402 1.0284 0.6706 0.206 Uiso 1 1 calc R U . . .
C40 C 0.2787(7) 0.916(5) 0.6384(5) 0.163(10) Uani 1 1 d . U . . .
H40A H 0.3042 0.9848 0.6352 0.244 Uiso 1 1 calc R U . . .
H40B H 0.2605 0.9945 0.6245 0.244 Uiso 1 1 calc R U . . .
H40C H 0.2793 0.7388 0.6344 0.244 Uiso 1 1 calc R U . . .
S12 S 0.01079(6) 0.6071(4) 0.11728(5) 0.0366(4) Uani 1 1 d . . . . .
S13 S -0.01087(6) 1.0544(4) 0.04068(5) 0.0326(4) Uani 1 1 d . . . . .
S14 S -0.10092(6) 1.4570(4) 0.09224(5) 0.0369(4) Uani 1 1 d . . . . .
S15 S -0.12063(7) 1.8790(4) 0.01296(5) 0.0443(5) Uani 1 1 d . . . . .
S16 S -0.17847(7) 1.9785(4) 0.09647(6) 0.0462(5) Uani 1 1 d . . . . .
S17 S 0.07045(6) 0.5274(4) 0.03426(4) 0.0322(4) Uani 1 1 d . . . . .
S18 S 0.13764(6) -0.0897(4) 0.07445(5) 0.0342(4) Uani 1 1 d . . . . .
S19 S 0.19225(6) -0.1721(4) -0.01089(5) 0.0411(5) Uani 1 1 d . . . . .
S20 S 0.21581(6) -0.6042(4) 0.06676(6) 0.0437(5) Uani 1 1 d . . . . .
S21 S -0.06582(7) 1.0277(5) 0.12975(5) 0.0456(5) Uani 1 1 d . . . . .
S22 S 0.07951(7) 0.1388(4) 0.12100(5) 0.0432(5) Uani 1 1 d . . . . .
C41 C -0.0077(2) 0.8312(14) 0.0927(2) 0.0344(18) Uani 1 1 d . . . . .
C42 C 0.0098(2) 0.8317(14) 0.06382(18) 0.0302(17) Uani 1 1 d . . . . .
C43 C 0.0389(2) 0.6395(16) 0.0611(2) 0.0320(18) Uani 1 1 d . . . . .
C44 C 0.0425(2) 0.5116(15) 0.08853(18) 0.0338(17) Uani 1 1 d . . . . .
C45 C -0.0373(2) 1.0084(15) 0.09658(19) 0.0345(17) Uani 1 1 d . . . . .
C46 C -0.0423(2) 1.1479(16) 0.0701(2) 0.0336(19) Uani 1 1 d . . . . .
C47 C -0.0687(2) 1.3483(15) 0.06397(19) 0.0324(17) Uani 1 1 d . . . . .
C48 C -0.0737(2) 1.4750(15) 0.03621(19) 0.0349(17) Uani 1 1 d . . . . .
H48 H -0.0597 1.4406 0.0181 0.042 Uiso 1 1 calc R U . . .
C49 C -0.1021(2) 1.6609(16) 0.0386(2) 0.0376(19) Uani 1 1 d . . . . .
C50 C -0.1192(2) 1.6734(15) 0.0673(2) 0.0357(18) Uani 1 1 d . . . . .
C51 C -0.1473(2) 1.8609(15) 0.0688(2) 0.0364(18) Uani 1 1 d . . . . .
C52 C -0.1510(3) 1.9941(15) 0.0416(2) 0.0405(19) Uani 1 1 d . . . . .
C53 C -0.1784(3) 2.1873(16) 0.0428(2) 0.042(2) Uani 1 1 d . . . . .
H53 H -0.1844 2.2927 0.0262 0.050 Uiso 1 1 calc R U . . .
C54 C -0.1949(3) 2.2002(19) 0.0712(3) 0.051(2) Uani 1 1 d . . . . .
H54 H -0.2135 2.3193 0.0765 0.062 Uiso 1 1 calc R U . . .
C55 C 0.0704(2) 0.3258(15) 0.0887(2) 0.0346(18) Uani 1 1 d . . . . .
C56 C 0.0887(2) 0.3051(15) 0.05988(19) 0.0336(17) Uani 1 1 d . . . . .
C57 C 0.1180(2) 0.1336(15) 0.04976(19) 0.0324(17) Uani 1 1 d . . . . .
C58 C 0.1345(2) 0.1243(16) 0.02070(19) 0.0363(19) Uani 1 1 d . . . . .
H58 H 0.1282 0.2318 0.0044 0.044 Uiso 1 1 calc R U . . .
C59 C 0.1622(2) -0.0686(16) 0.01875(19) 0.0348(18) Uani 1 1 d . . . . .
C60 C 0.1679(2) -0.1948(15) 0.04579(18) 0.0329(17) Uani 1 1 d . . . . .
C61 C 0.1958(2) -0.3825(16) 0.0432(2) 0.0366(18) Uani 1 1 d . . . . .
C62 C 0.2120(2) -0.3896(16) 0.0140(2) 0.0374(19) Uani 1 1 d . . . . .
C63 C 0.2408(3) -0.5818(16) 0.0105(2) 0.042(2) Uani 1 1 d . . . . .
H63 H 0.2542 -0.6168 -0.0078 0.051 Uiso 1 1 calc R U . . .
C64 C 0.2457(3) -0.7045(18) 0.0376(2) 0.049(2) Uani 1 1 d . . . . .
H64 H 0.2638 -0.8327 0.0402 0.059 Uiso 1 1 calc R U . . .
C65 C -0.0314(3) 1.0842(17) 0.1608(2) 0.049(2) Uani 1 1 d . . . . .
H65A H -0.0054 1.0968 0.1521 0.059 Uiso 1 1 calc R U . . .
H65B H -0.0375 1.2423 0.1708 0.059 Uiso 1 1 calc R U . . .
C66 C -0.0323(3) 0.8785(18) 0.1846(2) 0.051(2) Uani 1 1 d . . . . .
H66A H -0.0591 0.8541 0.1912 0.061 Uiso 1 1 calc R U . . .
H66B H -0.0237 0.7245 0.1748 0.061 Uiso 1 1 calc R U . . .
C67 C -0.0081(4) 0.924(2) 0.2123(3) 0.066(3) Uani 1 1 d . . . . .
H67A H -0.0181 1.0693 0.2233 0.079 Uiso 1 1 calc R U . . .
H67B H 0.0183 0.9625 0.2057 0.079 Uiso 1 1 calc R U . . .
C68 C -0.0072(3) 0.703(2) 0.2342(2) 0.062(3) Uani 1 1 d . . . . .
H68A H -0.0338 0.6533 0.2386 0.075 Uiso 1 1 calc R U . . .
H68B H 0.0054 0.5642 0.2237 0.075 Uiso 1 1 calc R U . . .
C69 C 0.0135(4) 0.748(2) 0.2648(3) 0.068(3) Uani 1 1 d . . . . .
H69A H 0.0402 0.7981 0.2605 0.082 Uiso 1 1 calc R U . . .
H69B H 0.0008 0.8856 0.2755 0.082 Uiso 1 1 calc R U . . .
C70 C 0.0140(3) 0.525(2) 0.2857(2) 0.056(2) Uani 1 1 d . . . . .
H70A H 0.0294 0.3940 0.2760 0.067 Uiso 1 1 calc R U . . .
H70B H -0.0124 0.4620 0.2879 0.067 Uiso 1 1 calc R U . . .
C71 C 0.0301(3) 0.576(2) 0.3175(3) 0.067(3) Uani 1 1 d . . . . .
H71A H 0.0573 0.6239 0.3157 0.080 Uiso 1 1 calc R U . . .
H71B H 0.0160 0.7147 0.3268 0.080 Uiso 1 1 calc R U . . .
C72 C 0.0269(4) 0.354(3) 0.3381(3) 0.075(4) Uani 1 1 d . . . . .
H72A H -0.0001 0.3132 0.3410 0.113 Uiso 1 1 calc R U . . .
H72B H 0.0386 0.3912 0.3578 0.113 Uiso 1 1 calc R U . . .
H72C H 0.0401 0.2152 0.3286 0.113 Uiso 1 1 calc R U . . .
C73 C 0.1218(4) 0.299(3) 0.1367(3) 0.079(4) Uani 1 1 d . . . . .
H73A H 0.1363 0.1826 0.1496 0.095 Uiso 1 1 calc R U . . .
H73B H 0.1386 0.3475 0.1195 0.095 Uiso 1 1 calc R U . . .
C74 C 0.1132(5) 0.520(3) 0.1550(3) 0.094(5) Uani 1 1 d D . . . .
H74A H 0.0971 0.6327 0.1428 0.113 Uiso 0.664(19) 1 calc R U P A 1
H74B H 0.1374 0.6064 0.1598 0.113 Uiso 0.664(19) 1 calc R U P A 1
H74C H 0.1017 0.6379 0.1404 0.113 Uiso 0.336(19) 1 calc R U P A 2
H74D H 0.1384 0.5892 0.1605 0.113 Uiso 0.336(19) 1 calc R U P A 2
C75 C 0.0925(7) 0.456(6) 0.1849(4) 0.115(8) Uani 0.664(19) 1 d D U P A 1
H75A H 0.0709 0.3429 0.1807 0.137 Uiso 0.664(19) 1 calc R U P A 1
H75B H 0.0822 0.6065 0.1945 0.137 Uiso 0.664(19) 1 calc R U P A 1
C76 C 0.1219(8) 0.331(7) 0.2064(4) 0.154(11) Uani 0.664(19) 1 d D U P A 1
H76A H 0.1294 0.1699 0.1979 0.184 Uiso 0.664(19) 1 calc R U P A 1
H76B H 0.1451 0.4346 0.2079 0.184 Uiso 0.664(19) 1 calc R U P A 1
C77 C 0.1041(8) 0.297(8) 0.2383(5) 0.179(12) Uani 0.664(19) 1 d D U P A 1
H77A H 0.0817 0.1870 0.2371 0.215 Uiso 0.664(19) 1 calc R U P A 1
H77B H 0.0958 0.4569 0.2466 0.215 Uiso 0.664(19) 1 calc R U P A 1
C78 C 0.1351(8) 0.182(7) 0.2592(5) 0.160(11) Uani 0.664(19) 1 d D U P A 1
H78A H 0.1459 0.0339 0.2494 0.192 Uiso 0.664(19) 1 calc R U P A 1
H78B H 0.1561 0.3011 0.2624 0.192 Uiso 0.664(19) 1 calc R U P A 1
C79 C 0.1175(10) 0.113(8) 0.2901(5) 0.173(11) Uani 0.664(19) 1 d D U P A 1
H79A H 0.0919 0.0398 0.2869 0.207 Uiso 0.664(19) 1 calc R U P A 1
H79B H 0.1145 0.2619 0.3028 0.207 Uiso 0.664(19) 1 calc R U P A 1
C80 C 0.1435(13) -0.072(9) 0.3065(9) 0.180(12) Uani 0.664(19) 1 d D U P A 1
H80A H 0.1322 -0.1154 0.3262 0.270 Uiso 0.664(19) 1 calc R U P A 1
H80B H 0.1687 0.0014 0.3097 0.270 Uiso 0.664(19) 1 calc R U P A 1
H80C H 0.1461 -0.2202 0.2940 0.270 Uiso 0.664(19) 1 calc R U P A 1
C75' C 0.0889(13) 0.540(9) 0.1841(7) 0.115(8) Uani 0.336(19) 1 d D . P A 2
H75C H 0.0980 0.6799 0.1965 0.137 Uiso 0.336(19) 1 calc R U P A 2
H75D H 0.0620 0.5726 0.1784 0.137 Uiso 0.336(19) 1 calc R U P A 2
C76' C 0.0910(13) 0.303(10) 0.2031(8) 0.154(11) Uani 0.336(19) 1 d D . P A 2
H76C H 0.0952 0.1615 0.1894 0.184 Uiso 0.336(19) 1 calc R U P A 2
H76D H 0.0665 0.2781 0.2139 0.184 Uiso 0.336(19) 1 calc R U P A 2
C77' C 0.1240(18) 0.320(10) 0.2266(16) 0.179(12) Uani 0.336(19) 1 d D . P A 2
H77C H 0.1197 0.4599 0.2405 0.215 Uiso 0.336(19) 1 calc R U P A 2
H77D H 0.1486 0.3453 0.2159 0.215 Uiso 0.336(19) 1 calc R U P A 2
C78' C 0.1252(18) 0.076(9) 0.2450(13) 0.160(11) Uani 0.336(19) 1 d D . P A 2
H78C H 0.1006 0.0515 0.2556 0.192 Uiso 0.336(19) 1 calc R U P A 2
H78D H 0.1292 -0.0636 0.2309 0.192 Uiso 0.336(19) 1 calc R U P A 2
C79' C 0.1578(16) 0.085(12) 0.2684(13) 0.173(11) Uani 0.336(19) 1 d D . P A 2
H79C H 0.1673 0.2552 0.2704 0.207 Uiso 0.336(19) 1 calc R U P A 2
H79D H 0.1792 -0.0196 0.2614 0.207 Uiso 0.336(19) 1 calc R U P A 2
C80' C 0.143(3) -0.01(2) 0.2997(13) 0.180(12) Uani 0.336(19) 1 d D . P A 2
H80D H 0.1348 0.1325 0.3119 0.270 Uiso 0.336(19) 1 calc R U P A 2
H80E H 0.1641 -0.0921 0.3104 0.270 Uiso 0.336(19) 1 calc R U P A 2
H80F H 0.1220 -0.1213 0.2966 0.270 Uiso 0.336(19) 1 calc R U P A 2

loop_
_atom_site_aniso_label
_atom_site_aniso_U_11
_atom_site_aniso_U_22
_atom_site_aniso_U_33
_atom_site_aniso_U_23
_atom_site_aniso_U_13
_atom_site_aniso_U_12
S1 0.0355(10) 0.0345(10) 0.0340(10) 0.0000(8) 0.0048(8) 0.0014(8)
S2 0.0299(9) 0.0329(9) 0.0313(9) -0.0006(8) 0.0014(8) 0.0024(8)
S3 0.0329(10) 0.0323(9) 0.0321(9) 0.0008(8) 0.0049(8) 0.0031(8)
S4 0.0402(11) 0.0435(11) 0.0318(10) -0.0014(9) 0.0046(8) 0.0092(9)
S5 0.0405(11) 0.0351(10) 0.0466(12) 0.0017(9) -0.0031(9) 0.0033(9)
S6 0.0301(10) 0.0335(9) 0.0355(10) -0.0006(8) 0.0025(8) 0.0027(8)
S7 0.0363(10) 0.0369(10) 0.0355(10) -0.0022(9) 0.0052(8) 0.0057(8)
S8 0.0493(13) 0.0445(12) 0.0376(11) 0.0023(10) 0.0045(9) 0.0029(10)
S9 0.0401(11) 0.0471(12) 0.0456(12) 0.0007(10) 0.0084(10) 0.0097(10)
S10 0.0400(10) 0.0330(10) 0.0332(10) 0.0020(8) 0.0037(8) -0.0007(8)
S11 0.0500(12) 0.0492(12) 0.0397(11) -0.0004(10) 0.0131(10) 0.0085(10)
C1 0.030(4) 0.023(3) 0.040(4) -0.006(3) 0.001(3) -0.004(3)
C2 0.034(4) 0.022(3) 0.034(4) -0.003(3) 0.006(3) -0.002(3)
C3 0.029(4) 0.031(4) 0.038(4) 0.000(4) 0.000(3) -0.003(3)
C4 0.024(4) 0.033(4) 0.043(5) -0.002(4) 0.001(3) -0.004(3)
C5 0.033(4) 0.026(4) 0.032(4) -0.008(3) 0.006(3) -0.002(3)
C6 0.031(4) 0.028(4) 0.037(4) 0.004(3) -0.005(3) -0.006(3)
C7 0.029(4) 0.026(4) 0.034(4) 0.006(3) -0.005(3) 0.001(3)
C8 0.034(4) 0.033(4) 0.036(4) -0.002(3) 0.002(3) 0.008(3)
C9 0.031(4) 0.040(4) 0.033(4) -0.001(4) -0.003(3) -0.001(4)
C10 0.029(4) 0.030(4) 0.035(4) -0.002(3) 0.003(3) -0.002(3)
C11 0.034(4) 0.029(4) 0.038(4) -0.008(4) 0.002(3) -0.003(3)
C12 0.033(4) 0.037(4) 0.036(4) -0.009(4) 0.000(3) 0.004(3)
C13 0.030(4) 0.043(5) 0.049(5) -0.007(4) 0.001(4) 0.007(4)
C14 0.036(5) 0.035(4) 0.065(6) 0.002(4) -0.006(4) 0.007(4)
C15 0.031(4) 0.031(4) 0.038(4) -0.007(3) 0.003(3) 0.001(3)
C16 0.034(4) 0.026(4) 0.037(4) -0.006(3) 0.000(3) 0.000(3)
C17 0.031(4) 0.030(4) 0.043(5) -0.004(4) 0.003(4) -0.001(3)
C18 0.033(4) 0.026(4) 0.039(4) -0.001(3) 0.007(3) -0.003(3)
C19 0.036(4) 0.030(4) 0.039(4) -0.001(4) -0.002(4) 0.001(3)
C20 0.033(4) 0.027(4) 0.039(4) -0.009(3) -0.002(3) 0.000(3)
C21 0.032(4) 0.042(5) 0.033(4) -0.002(4) 0.000(4) -0.001(4)
C22 0.039(4) 0.039(4) 0.038(4) 0.001(4) -0.001(4) -0.002(4)
C23 0.033(5) 0.044(5) 0.052(5) 0.003(4) -0.004(4) 0.003(4)
C24 0.042(5) 0.031(4) 0.060(6) 0.000(4) 0.000(4) 0.006(4)
C25 0.038(5) 0.055(6) 0.041(5) 0.002(4) -0.009(4) 0.007(4)
C26 0.039(4) 0.049(5) 0.042(5) 0.011(4) -0.004(4) -0.004(4)
C27 0.066(6) 0.042(5) 0.049(5) -0.006(4) 0.000(5) 0.005(5)
C28 0.066(6) 0.059(6) 0.048(5) -0.009(5) -0.002(5) -0.003(5)
C29 0.068(7) 0.064(7) 0.054(6) -0.006(5) -0.001(5) 0.008(5)
C30 0.084(8) 0.071(7) 0.056(6) -0.018(6) -0.003(6) 0.002(6)
C31 0.093(9) 0.089(9) 0.051(6) -0.014(6) -0.003(6) 0.021(7)
C32 0.119(13) 0.093(10) 0.084(9) -0.040(8) -0.019(9) 0.023(9)
C33 0.083(8) 0.082(8) 0.055(6) -0.005(6) 0.011(6) -0.012(7)
C34 0.063(8) 0.086(9) 0.114(12) 0.019(9) 0.017(8) 0.000(7)
C35 0.106(12) 0.146(16) 0.073(10) -0.010(10) -0.009(9) 0.008(11)
C36 0.126(11) 0.156(12) 0.126(12) 0.006(10) -0.003(10) 0.015(10)
C37 0.126(15) 0.18(2) 0.099(12) 0.040(14) -0.001(11) -0.006(15)
C38 0.141(12) 0.162(12) 0.131(12) 0.025(9) 0.015(10) 0.011(11)
C39 0.16(2) 0.23(2) 0.128(14) 0.066(14) 0.061(15) -0.028(18)
C40 0.121(16) 0.25(3) 0.121(13) 0.031(17) 0.021(13) -0.012(18)
S12 0.0420(11) 0.0365(10) 0.0314(10) 0.0014(9) 0.0077(8) 0.0044(9)
S13 0.0319(10) 0.0320(9) 0.0341(10) -0.0023(8) 0.0042(8) 0.0014(8)
S14 0.0389(11) 0.0398(10) 0.0319(10) -0.0005(9) 0.0047(8) 0.0053(9)
S15 0.0528(13) 0.0441(12) 0.0360(11) 0.0047(9) 0.0040(10) 0.0042(10)
S16 0.0450(12) 0.0473(12) 0.0463(12) 0.0031(10) 0.0089(10) 0.0096(10)
S17 0.0320(10) 0.0341(10) 0.0305(9) -0.0003(8) 0.0042(8) 0.0024(8)
S18 0.0355(10) 0.0343(10) 0.0327(10) 0.0044(8) 0.0028(8) 0.0012(8)
S19 0.0407(11) 0.0467(12) 0.0358(10) -0.0026(10) 0.0039(9) 0.0086(10)
S20 0.0399(11) 0.0367(11) 0.0546(13) 0.0080(10) -0.0045(10) 0.0023(9)
S21 0.0457(12) 0.0568(13) 0.0342(10) 0.0015(10) 0.0109(9) 0.0107(10)
S22 0.0518(13) 0.0417(11) 0.0361(11) 0.0073(9) 0.0051(10) 0.0068(10)
C41 0.039(4) 0.029(4) 0.035(4) -0.004(3) 0.002(3) -0.004(3)
C42 0.030(4) 0.029(4) 0.031(4) -0.003(3) 0.004(3) -0.004(3)
C43 0.027(4) 0.037(4) 0.032(4) -0.001(4) 0.000(3) -0.007(3)
C44 0.033(4) 0.039(4) 0.029(4) -0.005(3) 0.005(3) -0.008(3)
C45 0.032(4) 0.037(4) 0.034(4) 0.000(4) -0.001(3) 0.000(3)
C46 0.032(4) 0.037(4) 0.032(4) -0.007(4) 0.006(3) -0.006(4)
C47 0.029(4) 0.035(4) 0.033(4) -0.010(3) 0.001(3) 0.000(3)
C48 0.038(4) 0.035(4) 0.031(4) -0.008(3) 0.005(3) -0.002(4)
C49 0.037(5) 0.040(4) 0.035(4) -0.003(4) 0.002(4) -0.003(4)
C50 0.030(4) 0.038(4) 0.040(4) -0.005(4) 0.004(3) -0.004(3)
C51 0.033(4) 0.030(4) 0.046(5) -0.005(4) 0.001(4) 0.002(3)
C52 0.048(5) 0.027(4) 0.047(5) 0.001(4) 0.001(4) -0.003(4)
C53 0.042(5) 0.036(4) 0.048(5) -0.001(4) -0.007(4) -0.002(4)
C54 0.032(5) 0.055(6) 0.067(7) -0.002(5) 0.002(4) 0.012(4)
C55 0.032(4) 0.030(4) 0.042(5) 0.004(4) 0.001(4) -0.004(3)
C56 0.028(4) 0.035(4) 0.038(4) -0.003(4) 0.004(3) 0.001(3)
C57 0.028(4) 0.035(4) 0.034(4) -0.009(3) 0.003(3) -0.005(3)
C58 0.038(5) 0.041(5) 0.030(4) 0.000(4) -0.002(3) 0.005(4)
C59 0.034(4) 0.037(4) 0.033(4) -0.006(4) 0.002(3) -0.002(4)
C60 0.027(4) 0.040(4) 0.032(4) -0.008(3) 0.002(3) -0.006(3)
C61 0.030(4) 0.037(4) 0.043(5) 0.000(4) -0.002(4) -0.005(4)
C62 0.033(4) 0.036(4) 0.043(5) -0.004(4) -0.008(4) -0.002(4)
C63 0.037(5) 0.036(4) 0.054(5) -0.009(4) -0.006(4) 0.003(4)
C64 0.037(5) 0.046(5) 0.064(6) -0.012(5) -0.010(4) 0.007(4)
C65 0.057(6) 0.043(5) 0.047(5) 0.001(4) 0.013(4) 0.005(4)
C66 0.065(6) 0.048(5) 0.039(5) 0.006(4) 0.011(4) 0.004(5)
C67 0.077(8) 0.062(6) 0.059(6) 0.004(5) 0.012(5) -0.013(6)
C68 0.066(6) 0.065(6) 0.057(6) 0.006(5) -0.003(5) -0.005(5)
C69 0.069(7) 0.069(7) 0.066(7) 0.009(6) -0.006(6) -0.010(6)
C70 0.056(6) 0.060(6) 0.052(5) 0.002(5) -0.002(4) -0.001(5)
C71 0.056(6) 0.083(8) 0.062(7) 0.003(6) -0.008(5) -0.011(6)
C72 0.067(7) 0.101(10) 0.057(6) 0.023(7) -0.009(6) -0.014(7)
C73 0.067(8) 0.096(10) 0.074(9) -0.013(8) -0.022(6) 0.005(7)
C74 0.111(12) 0.076(9) 0.095(11) -0.004(8) -0.027(10) 0.007(8)
C75 0.132(12) 0.102(14) 0.109(11) -0.002(10) -0.005(10) 0.004(11)
C76 0.149(16) 0.160(15) 0.151(14) 0.010(12) -0.008(12) -0.004(13)
C77 0.179(18) 0.194(17) 0.164(14) -0.002(13) 0.018(12) 0.003(13)
C78 0.150(15) 0.173(17) 0.158(14) 0.001(13) -0.025(12) -0.008(12)
C79 0.174(16) 0.175(16) 0.169(14) 0.000(12) -0.001(11) 0.010(12)
C80 0.172(19) 0.20(3) 0.17(2) 0.079(18) -0.030(17) -0.061(16)
C75' 0.132(12) 0.102(14) 0.109(11) -0.002(10) -0.005(10) 0.004(11)
C76' 0.149(16) 0.160(15) 0.151(14) 0.010(12) -0.008(12) -0.004(13)
C77' 0.179(18) 0.194(17) 0.164(14) -0.002(13) 0.018(12) 0.003(13)
C78' 0.150(15) 0.173(17) 0.158(14) 0.001(13) -0.025(12) -0.008(12)
C79' 0.174(16) 0.175(16) 0.169(14) 0.000(12) -0.001(11) 0.010(12)
C80' 0.172(19) 0.20(3) 0.17(2) 0.079(18) -0.030(17) -0.061(16)

loop_
_atom_type_symbol
_atom_type_description
_atom_type_scat_dispersion_real
_atom_type_scat_dispersion_imag
_atom_type_scat_source
C C 0.0181 0.0091 'International Tables Vol C Tables 4.2.6.8 and 6.1.1.4'
H H 0.0000 0.0000 'International Tables Vol C Tables 4.2.6.8 and 6.1.1.4'
S S 0.3331 0.5567 'International Tables Vol C Tables 4.2.6.8 and 6.1.1.4'

loop_
_geom_angle_atom_site_label_1
_geom_angle_atom_site_label_2
_geom_angle_atom_site_label_3
_geom_angle
_geom_angle_site_symmetry_1
_geom_angle_site_symmetry_3
_geom_angle_publ_flag
C4 S1 C1 89.5(4) . . ?
C2 S2 C6 92.5(4) . . ?
C10 S3 C7 90.8(4) . . ?
C12 S4 C9 90.9(4) . . ?
C11 S5 C14 90.8(4) . . ?
C3 S6 C16 92.6(4) . . ?
C20 S7 C17 90.7(4) . . ?
C22 S8 C19 90.3(4) . . ?
C21 S9 C24 90.2(5) . . ?
C5 S10 C25 101.0(4) . . ?
C33 S11 C15 108.2(5) . . ?
C2 C1 C5 115.7(7) . . ?
C2 C1 S1 113.2(6) . . ?
C5 C1 S1 131.0(6) . . ?
C3 C2 C1 112.0(7) . . ?
C3 C2 S2 138.7(7) . . ?
C1 C2 S2 109.3(6) . . ?
C4 C3 C2 111.5(7) . . ?
C4 C3 S6 109.9(6) . . ?
C2 C3 S6 138.6(7) . . ?
C3 C4 C15 114.5(8) . . ?
C3 C4 S1 113.7(6) . . ?
C15 C4 S1 131.7(7) . . ?
C6 C5 C1 111.6(7) . . ?
C6 C5 S10 126.5(6) . . ?
C1 C5 S10 121.9(6) . . ?
C5 C6 C7 131.0(7) . . ?
C5 C6 S2 110.8(6) . . ?
C7 C6 S2 118.2(6) . . ?
C8 C7 C6 128.9(7) . . ?
C8 C7 S3 110.7(6) . . ?
C6 C7 S3 120.4(6) . . ?
C7 C8 C9 113.8(8) . . ?
C10 C9 C8 112.6(8) . . ?
C10 C9 S4 112.1(6) . . ?
C8 C9 S4 135.3(7) . . ?
C9 C10 C11 112.7(7) . . ?
C9 C10 S3 112.1(6) . . ?
C11 C10 S3 135.2(7) . . ?
C12 C11 C10 111.8(7) . . ?
C12 C11 S5 111.4(6) . . ?
C10 C11 S5 136.8(7) . . ?
C13 C12 C11 112.8(8) . . ?
C13 C12 S4 134.7(7) . . ?
C11 C12 S4 112.5(6) . . ?
C14 C13 C12 111.9(8) . . ?
C13 C14 S5 113.1(7) . . ?
C16 C15 C4 111.3(7) . . ?
C16 C15 S11 126.2(6) . . ?
C4 C15 S11 121.4(6) . . ?
C15 C16 C17 130.3(8) . . ?
C15 C16 S6 111.7(6) . . ?
C17 C16 S6 118.0(6) . . ?
C18 C17 C16 127.5(8) . . ?
C18 C17 S7 110.9(6) . . ?
C16 C17 S7 121.6(7) . . ?
C17 C18 C19 113.2(8) . . ?
C20 C19 C18 113.5(8) . . ?
C20 C19 S8 112.1(6) . . ?
C18 C19 S8 134.4(7) . . ?
C19 C20 C21 113.1(7) . . ?
C19 C20 S7 111.7(6) . . ?
C21 C20 S7 135.2(7) . . ?
C22 C21 C20 111.2(8) . . ?
C22 C21 S9 112.5(7) . . ?
C20 C21 S9 136.3(7) . . ?
C21 C22 C23 112.0(8) . . ?
C21 C22 S8 113.3(7) . . ?
C23 C22 S8 134.5(7) . . ?
C24 C23 C22 111.4(8) . . ?
C23 C24 S9 113.8(7) . . ?
C26 C25 S10 114.3(6) . . ?
C25 C26 C27 114.1(8) . . ?
C28 C27 C26 113.7(8) . . ?
C27 C28 C29 113.5(9) . . ?
C30 C29 C28 114.9(10) . . ?
C29 C30 C31 113.5(10) . . ?
C32 C31 C30 114.6(12) . . ?
C34 C33 S11 113.6(10) . . ?
C33 C34 C35 112.7(12) . . ?
C36 C35 C34 115.6(16) . . ?
C35 C36 C37 110.8(17) . . ?
C38 C37 C36 113.9(19) . . ?
C39 C38 C37 115(2) . . ?
C38 C39 C40 117(2) . . ?
C41 S12 C44 89.9(4) . . ?
C42 S13 C46 92.0(4) . . ?
C50 S14 C47 91.3(4) . . ?
C49 S15 C52 90.5(4) . . ?
C54 S16 C51 91.1(5) . . ?
C43 S17 C56 92.3(4) . . ?
C60 S18 C57 91.2(4) . . ?
C62 S19 C59 89.6(4) . . ?
C61 S20 C64 91.4(5) . . ?
C45 S21 C65 104.3(4) . . ?
C55 S22 C73 99.7(6) . . ?
C42 C41 C45 115.0(8) . . ?
C42 C41 S12 113.3(6) . . ?
C45 C41 S12 131.7(7) . . ?
C41 C42 C43 111.9(7) . . ?
C41 C42 S13 110.3(6) . . ?
C43 C42 S13 137.8(6) . . ?
C44 C43 C42 110.6(7) . . ?
C44 C43 S17 110.6(6) . . ?
C42 C43 S17 138.8(7) . . ?
C43 C44 C55 115.3(7) . . ?
C43 C44 S12 114.3(6) . . ?
C55 C44 S12 130.4(7) . . ?
C46 C45 C41 111.2(8) . . ?
C46 C45 S21 125.3(6) . . ?
C41 C45 S21 123.3(6) . . ?
C45 C46 C47 130.0(8) . . ?
C45 C46 S13 111.6(6) . . ?
C47 C46 S13 118.4(6) . . ?
C48 C47 C46 127.2(7) . . ?
C48 C47 S14 111.2(6) . . ?
C46 C47 S14 121.6(6) . . ?
C47 C48 C49 111.8(7) . . ?
C50 C49 C48 113.5(8) . . ?
C50 C49 S15 112.7(7) . . ?
C48 C49 S15 133.8(7) . . ?
C49 C50 C51 111.9(8) . . ?
C49 C50 S14 112.2(6) . . ?
C51 C50 S14 136.0(7) . . ?
C52 C51 C50 113.4(8) . . ?
C52 C51 S16 110.1(6) . . ?
C50 C51 S16 136.5(7) . . ?
C51 C52 C53 114.3(8) . . ?
C51 C52 S15 111.5(6) . . ?
C53 C52 S15 134.1(7) . . ?
C54 C53 C52 110.7(9) . . ?
C53 C54 S16 113.8(7) . . ?
C44 C55 C56 111.5(7) . . ?
C44 C55 S22 122.8(7) . . ?
C56 C55 S22 125.7(6) . . ?
C55 C56 C57 129.7(8) . . ?
C55 C56 S17 110.3(6) . . ?
C57 C56 S17 120.0(6) . . ?
C58 C57 C56 126.2(8) . . ?
C58 C57 S18 111.8(6) . . ?
C56 C57 S18 122.0(6) . . ?
C57 C58 C59 111.1(8) . . ?
C60 C59 C58 114.3(7) . . ?
C60 C59 S19 112.7(6) . . ?
C58 C59 S19 133.0(7) . . ?
C59 C60 C61 112.8(7) . . ?
C59 C60 S18 111.5(6) . . ?
C61 C60 S18 135.6(7) . . ?
C62 C61 C60 111.9(8) . . ?
C62 C61 S20 111.2(6) . . ?
C60 C61 S20 136.9(7) . . ?
C61 C62 C63 113.1(8) . . ?
C61 C62 S19 113.0(7) . . ?
C63 C62 S19 133.9(7) . . ?
C64 C63 C62 110.2(9) . . ?
C63 C64 S20 114.0(7) . . ?
C66 C65 S21 111.5(7) . . ?
C67 C66 C65 114.6(9) . . ?
C66 C67 C68 112.7(9) . . ?
C69 C68 C67 115.3(9) . . ?
C70 C69 C68 113.7(9) . . ?
C69 C70 C71 114.0(10) . . ?
C72 C71 C70 111.7(10) . . ?
C74 C73 S22 115.0(10) . . ?
C73 C74 C75 111.9(17) . . ?
C73 C74 C75' 128(2) . . ?
C74 C75 C76 107.7(12) . . ?
C77 C76 C75 109.7(13) . . ?
C76 C77 C78 107.8(13) . . ?
C79 C78 C77 109.9(13) . . ?
C78 C79 C80 109.7(14) . . ?
C76' C75' C74 111.3(15) . . ?
C75' C76' C77' 110.3(14) . . ?
C76' C77' C78' 108.4(14) . . ?
C79' C78' C77' 110.0(14) . . ?
C78' C79' C80' 109.9(15) . . ?

loop_
_geom_bond_atom_site_label_1
_geom_bond_atom_site_label_2
_geom_bond_distance
_geom_bond_site_symmetry_2
_geom_bond_publ_flag
S1 C4 1.726(9) . ?
S1 C1 1.727(8) . ?
S2 C2 1.740(8) . ?
S2 C6 1.777(8) . ?
S3 C10 1.703(8) . ?
S3 C7 1.762(8) . ?
S4 C12 1.741(9) . ?
S4 C9 1.752(9) . ?
S5 C11 1.710(9) . ?
S5 C14 1.727(10) . ?
S6 C3 1.727(9) . ?
S6 C16 1.751(8) . ?
S7 C20 1.730(8) . ?
S7 C17 1.740(9) . ?
S8 C22 1.742(9) . ?
S8 C19 1.746(8) . ?
S9 C21 1.705(9) . ?
S9 C24 1.732(9) . ?
S10 C5 1.743(8) . ?
S10 C25 1.831(9) . ?
S11 C33 1.766(12) . ?
S11 C15 1.771(8) . ?
C1 C2 1.399(11) . ?
C1 C5 1.422(11) . ?
C2 C3 1.397(11) . ?
C3 C4 1.395(12) . ?
C4 C15 1.435(11) . ?
C5 C6 1.389(11) . ?
C6 C7 1.433(11) . ?
C7 C8 1.358(12) . ?
C8 C9 1.388(11) . ?
C9 C10 1.387(11) . ?
C10 C11 1.437(11) . ?
C11 C12 1.399(12) . ?
C12 C13 1.395(11) . ?
C13 C14 1.361(13) . ?
C15 C16 1.378(12) . ?
C16 C17 1.455(11) . ?
C17 C18 1.378(12) . ?
C18 C19 1.383(11) . ?
C19 C20 1.363(12) . ?
C20 C21 1.443(12) . ?
C21 C22 1.363(12) . ?
C22 C23 1.441(12) . ?
C23 C24 1.322(13) . ?
C25 C26 1.505(13) . ?
C26 C27 1.526(13) . ?
C27 C28 1.511(13) . ?
C28 C29 1.535(14) . ?
C29 C30 1.505(14) . ?
C30 C31 1.528(16) . ?
C31 C32 1.484(16) . ?
C33 C34 1.469(12) . ?
C34 C35 1.56(2) . ?
C35 C36 1.48(2) . ?
C36 C37 1.59(3) . ?
C37 C38 1.57(3) . ?
C38 C39 1.46(3) . ?
C39 C40 1.49(3) . ?
S12 C41 1.735(9) . ?
S12 C44 1.740(8) . ?
S13 C42 1.721(8) . ?
S13 C46 1.753(8) . ?
S14 C50 1.712(9) . ?
S14 C47 1.758(8) . ?
S15 C49 1.740(9) . ?
S15 C52 1.741(9) . ?
S16 C54 1.719(11) . ?
S16 C51 1.734(9) . ?
S17 C43 1.710(9) . ?
S17 C56 1.753(9) . ?
S18 C60 1.723(8) . ?
S18 C57 1.749(9) . ?
S19 C62 1.734(9) . ?
S19 C59 1.746(8) . ?
S20 C61 1.720(9) . ?
S20 C64 1.720(10) . ?
S21 C45 1.749(9) . ?
S21 C65 1.824(11) . ?
S22 C55 1.756(9) . ?
S22 C73 1.833(13) . ?
C41 C42 1.390(11) . ?
C41 C45 1.412(11) . ?
C42 C43 1.451(11) . ?
C43 C44 1.380(11) . ?
C44 C55 1.393(12) . ?
C45 C46 1.384(12) . ?
C46 C47 1.441(11) . ?
C47 C48 1.395(12) . ?
C48 C49 1.410(12) . ?
C49 C50 1.384(12) . ?
C50 C51 1.405(11) . ?
C51 C52 1.389(12) . ?
C52 C53 1.411(12) . ?
C53 C54 1.361(14) . ?
C55 C56 1.405(12) . ?
C56 C57 1.442(11) . ?
C57 C58 1.386(12) . ?
C58 C59 1.417(12) . ?
C59 C60 1.370(12) . ?
C60 C61 1.404(12) . ?
C61 C62 1.385(13) . ?
C62 C63 1.447(12) . ?
C63 C64 1.360(14) . ?
C65 C66 1.516(12) . ?
C66 C67 1.487(15) . ?
C67 C68 1.527(14) . ?
C68 C69 1.526(15) . ?
C69 C70 1.510(14) . ?
C70 C71 1.513(14) . ?
C71 C72 1.494(15) . ?
C73 C74 1.462(19) . ?
C74 C75 1.522(13) . ?
C74 C75' 1.523(14) . ?
C75 C76 1.537(14) . ?
C76 C77 1.526(14) . ?
C77 C78 1.535(14) . ?
C78 C79 1.516(14) . ?
C79 C80 1.522(14) . ?
C75' C76' 1.521(14) . ?
C76' C77' 1.533(15) . ?
C77' C78' 1.539(15) . ?
C78' C79' 1.519(15) . ?
C79' C80' 1.531(15) . ?
